data_7227698
loop_
_publ_author_name
'Mochida, Tomoyuki'
'Funasako, Yusuke'
'Akasaka, Takahiro'
'Uruichi, Mikio'
'Mori, Hatsumi'

_publ_section_title
;
 Valence engineering of ionic molecular crystals: monovalent--divalent
 phase diagram for biferrocene--tetracyanoquinodimethane salts
;
_journal_issue 11
_journal_name_full CrystEngComm
_journal_page_first 1449
_journal_paper_doi 10.1039/C7CE00134G
_journal_volume 19
_journal_year 2017
_chemical_formula_moiety 'C22 H22 Fe2 S2, 2(C12 H2 Cl2 N4)'
_chemical_formula_sum 'C46 H26 Cl4 Fe2 N8 S2'
_chemical_formula_weight 1008.37
_chemical_name_systematic
; 
 ? 
;
_space_group_IT_number 2
_symmetry_cell_setting triclinic
_symmetry_space_group_name_Hall '-P 1'
_symmetry_space_group_name_H-M 'P -1'
_atom_sites_solution_hydrogens geom
_atom_sites_solution_primary direct
_atom_sites_solution_secondary difmap
_audit_creation_method SHELXL-97
_audit_update_record
;
2016-08-17 deposited with the CCDC.
2017-02-15 downloaded from the CCDC.
;
_cell_angle_alpha 90.540(2)
_cell_angle_beta 103.988(2)
_cell_angle_gamma 109.5500(10)
_cell_formula_units_Z 1
_cell_length_a 8.8175(12)
_cell_length_b 9.1617(12)
_cell_length_c 13.8108(18)
_cell_measurement_reflns_used 1638
_cell_measurement_temperature 150
_cell_measurement_theta_max 27.87
_cell_measurement_theta_min 2.60
_cell_volume 1015.2(2)
_computing_cell_refinement 'Bruker SMART'
_computing_data_collection 'Bruker SMART'
_computing_data_reduction 'Bruker SAINT'
_computing_molecular_graphics 'Bruker SHELXTL'
_computing_publication_material 'Bruker SHELXTL'
_computing_structure_refinement 'SHELXL-97 (Sheldrick, 1997)'
_computing_structure_solution 'SHELXS-97 (Sheldrick, 1990)'
_diffrn_ambient_temperature 150
_diffrn_detector_area_resol_mean 8.333
_diffrn_measured_fraction_theta_full 0.981
_diffrn_measured_fraction_theta_max 0.981
_diffrn_measurement_device_type 'CCD area detector'
_diffrn_measurement_method 'phi and omega scans'
_diffrn_radiation_monochromator graphite
_diffrn_radiation_source 'fine-focus sealed tube'
_diffrn_radiation_type MoK\a
_diffrn_radiation_wavelength 0.71073
_diffrn_reflns_av_R_equivalents 0.0176
_diffrn_reflns_av_sigmaI/netI 0.0417
_diffrn_reflns_limit_h_max 10
_diffrn_reflns_limit_h_min -10
_diffrn_reflns_limit_k_max 10
_diffrn_reflns_limit_k_min -10
_diffrn_reflns_limit_l_max 16
_diffrn_reflns_limit_l_min -9
_diffrn_reflns_number 4872
_diffrn_reflns_theta_full 25.03
_diffrn_reflns_theta_max 25.03
_diffrn_reflns_theta_min 2.37
_exptl_absorpt_coefficient_mu 1.129
_exptl_absorpt_correction_T_max 0.9457
_exptl_absorpt_correction_T_min 0.8955
_exptl_absorpt_correction_type empirical
_exptl_absorpt_process_details
;
SADABS Sheldrick 1996
;
_exptl_crystal_colour black
_exptl_crystal_density_diffrn 1.649
_exptl_crystal_density_method 'not measured'
_exptl_crystal_description plate
_exptl_crystal_F_000 510
_exptl_crystal_size_max 0.10
_exptl_crystal_size_mid 0.10
_exptl_crystal_size_min 0.05
_refine_diff_density_max 0.324
_refine_diff_density_min -0.313
_refine_diff_density_rms 0.075
_refine_ls_extinction_method none
_refine_ls_goodness_of_fit_ref 1.027
_refine_ls_hydrogen_treatment constr
_refine_ls_matrix_type full
_refine_ls_number_parameters 281
_refine_ls_number_reflns 3535
_refine_ls_number_restraints 0
_refine_ls_restrained_S_all 1.027
_refine_ls_R_factor_all 0.0500
_refine_ls_R_factor_gt 0.0373
_refine_ls_shift/su_max 0.000
_refine_ls_shift/su_mean 0.000
_refine_ls_structure_factor_coef Fsqd
_refine_ls_weighting_details 'calc w=1/[\s^2^(Fo^2^)+(0.0420P)^2^+0.6545P] where P=(Fo^2^+2Fc^2^)/3'
_refine_ls_weighting_scheme calc
_refine_ls_wR_factor_gt 0.0839
_refine_ls_wR_factor_ref 0.0911
_reflns_number_gt 2914
_reflns_number_total 3535
_reflns_threshold_expression >2sigma(I)
_cod_data_source_file c7ce00134g2.cif
_cod_data_source_block 3d
_cod_depositor_comments
;
The following automatic conversions were performed:

'_symmetry_cell_setting' value 'Triclinic' changed to 'triclinic'
according to
/usr/data/users/saulius/crontab/automatic-downloads/rss-feeds/RSC/lib/dictionaries/cif_core.dic
dictionary named 'cif_core.dic' version 2.4.2 from 2011-04-26.

Automatic conversion script
Id: cif_fix_values 4268 2015-11-12 08:31:59Z antanas 

 Adding full bibliography for 7227693--7227700.cif.
;
_cod_database_code 7227698

loop_
_symmetry_equiv_pos_as_xyz
'x, y, z'
'-x, -y, -z'

loop_
_atom_site_label
_atom_site_type_symbol
_atom_site_fract_x
_atom_site_fract_y
_atom_site_fract_z
_atom_site_U_iso_or_equiv
_atom_site_adp_type
_atom_site_occupancy
_atom_site_symmetry_multiplicity
_atom_site_calc_flag
_atom_site_refinement_flags
Fe1 Fe 0.19551(5) 0.05654(5) 0.38215(3) 0.01703(13) Uani 1 1 d .
Cl1 Cl 0.11967(9) 0.12188(9) -0.11978(6) 0.0273(2) Uani 1 1 d .
Cl2 Cl 0.67495(9) 0.54432(10) 0.23972(6) 0.0298(2) Uani 1 1 d .
S1 S 0.17181(11) 0.41507(10) 0.44080(7) 0.0325(2) Uani 1 1 d .
C16 C 0.5634(3) 0.3440(3) 0.0772(2) 0.0191(6) Uani 1 1 d .
H16 H 0.6759 0.3486 0.0915 0.023 Uiso 1 1 calc R
C6 C 0.0411(4) -0.0414(3) 0.4767(2) 0.0184(6) Uani 1 1 d .
C14 C 0.2768(3) 0.2412(3) -0.0225(2) 0.0169(6) Uani 1 1 d .
C12 C 0.3559(3) 0.4376(3) 0.1191(2) 0.0167(6) Uani 1 1 d .
C17 C 0.5217(3) 0.4340(3) 0.1375(2) 0.0175(6) Uani 1 1 d .
C13 C 0.2359(4) 0.3327(3) 0.0362(2) 0.0174(6) Uani 1 1 d .
H13 H 0.1232 0.3276 0.0222 0.021 Uiso 1 1 calc R
C1 C 0.2335(4) 0.2952(3) 0.3717(2) 0.0229(7) Uani 1 1 d .
C15 C 0.4448(3) 0.2427(3) -0.0068(2) 0.0169(6) Uani 1 1 d .
C18 C 0.3038(4) 0.5317(3) 0.1744(2) 0.0196(7) Uani 1 1 d .
C7 C -0.0222(4) -0.1260(3) 0.3798(2) 0.0208(7) Uani 1 1 d .
H7 H -0.1283 -0.1414 0.3355 0.025 Uiso 1 1 calc R
C9 C 0.2414(4) -0.1322(4) 0.4450(2) 0.0251(7) Uani 1 1 d .
H9 H 0.3410 -0.1547 0.4527 0.030 Uiso 1 1 calc R
C2 C 0.1478(4) 0.2053(3) 0.2773(2) 0.0240(7) Uani 1 1 d .
H2 H 0.0397 0.1965 0.2384 0.029 Uiso 1 1 calc R
C19 C 0.4985(4) 0.1533(3) -0.0647(2) 0.0204(7) Uani 1 1 d .
C5 C 0.3884(4) 0.2705(3) 0.4059(2) 0.0238(7) Uani 1 1 d .
H5 H 0.4689 0.3129 0.4679 0.029 Uiso 1 1 calc R
C22 C 0.3998(4) 0.0413(4) -0.1491(2) 0.0259(7) Uani 1 1 d .
C11 C -0.0401(4) 0.3779(4) 0.3707(3) 0.0347(8) Uani 1 1 d .
H11A H -0.0416 0.4118 0.3035 0.052 Uiso 1 1 calc R
H11B H -0.0907 0.4354 0.4052 0.052 Uiso 1 1 calc R
H11C H -0.1035 0.2662 0.3651 0.052 Uiso 1 1 calc R
C10 C 0.2076(4) -0.0418(3) 0.5156(2) 0.0216(7) Uani 1 1 d .
H10 H 0.2821 0.0096 0.5777 0.026 Uiso 1 1 calc R
C21 C 0.1322(4) 0.5188(3) 0.1489(2) 0.0224(7) Uani 1 1 d .
C20 C 0.4019(4) 0.6427(4) 0.2588(2) 0.0234(7) Uani 1 1 d .
C4 C 0.4008(4) 0.1715(4) 0.3309(3) 0.0274(7) Uani 1 1 d .
H4 H 0.4925 0.1379 0.3335 0.033 Uiso 1 1 calc R
C3 C 0.2539(4) 0.1310(4) 0.2516(2) 0.0257(7) Uani 1 1 d .
H3 H 0.2299 0.0660 0.1918 0.031 Uiso 1 1 calc R
C8 C 0.0996(4) -0.1833(3) 0.3605(2) 0.0251(7) Uani 1 1 d .
H8 H 0.0886 -0.2448 0.3018 0.030 Uiso 1 1 calc R
C23 C 0.6700(4) 0.1656(3) -0.0409(2) 0.0231(7) Uani 1 1 d .
N1 N 0.4660(4) 0.7353(4) 0.3264(2) 0.0387(7) Uani 1 1 d .
N2 N -0.0052(3) 0.5098(3) 0.1309(2) 0.0311(7) Uani 1 1 d .
N3 N 0.3364(4) -0.0509(4) -0.2163(2) 0.0392(8) Uani 1 1 d .
N4 N 0.8063(4) 0.1724(3) -0.0217(2) 0.0354(7) Uani 1 1 d .

loop_
_atom_site_aniso_label
_atom_site_aniso_U_11
_atom_site_aniso_U_22
_atom_site_aniso_U_33
_atom_site_aniso_U_23
_atom_site_aniso_U_13
_atom_site_aniso_U_12
Fe1 0.0187(2) 0.0177(2) 0.0163(2) 0.00177(18) 0.00625(18) 0.00704(18)
Cl1 0.0196(4) 0.0328(4) 0.0245(4) -0.0098(3) -0.0018(3) 0.0084(3)
Cl2 0.0183(4) 0.0366(5) 0.0282(4) -0.0113(4) -0.0034(3) 0.0086(3)
S1 0.0327(5) 0.0232(4) 0.0422(5) -0.0060(4) 0.0105(4) 0.0103(4)
C16 0.0128(14) 0.0222(16) 0.0225(16) 0.0048(13) 0.0049(12) 0.0062(12)
C6 0.0222(16) 0.0139(15) 0.0192(15) 0.0017(12) 0.0093(13) 0.0036(12)
C14 0.0148(14) 0.0184(15) 0.0160(15) 0.0002(12) 0.0016(12) 0.0057(12)
C12 0.0163(14) 0.0179(15) 0.0149(15) 0.0037(12) 0.0031(12) 0.0053(12)
C17 0.0117(14) 0.0213(16) 0.0175(15) 0.0006(13) 0.0034(12) 0.0038(12)
C13 0.0159(15) 0.0202(15) 0.0179(15) 0.0029(13) 0.0059(12) 0.0074(12)
C1 0.0282(17) 0.0150(15) 0.0261(17) 0.0040(13) 0.0108(14) 0.0056(13)
C15 0.0176(15) 0.0178(15) 0.0170(15) 0.0054(12) 0.0065(12) 0.0068(12)
C18 0.0193(15) 0.0217(16) 0.0182(15) 0.0026(13) 0.0062(13) 0.0068(13)
C7 0.0223(16) 0.0191(15) 0.0190(16) 0.0012(13) 0.0080(13) 0.0029(13)
C9 0.0344(18) 0.0254(17) 0.0253(17) 0.0095(14) 0.0134(15) 0.0189(15)
C2 0.0271(17) 0.0215(16) 0.0221(17) 0.0076(14) 0.0063(14) 0.0068(14)
C19 0.0215(16) 0.0196(16) 0.0218(16) 0.0040(13) 0.0071(13) 0.0081(13)
C5 0.0202(16) 0.0203(16) 0.0291(18) 0.0013(14) 0.0085(14) 0.0032(13)
C22 0.0297(18) 0.0282(18) 0.0264(18) 0.0062(16) 0.0138(15) 0.0138(15)
C11 0.034(2) 0.044(2) 0.038(2) 0.0090(18) 0.0165(17) 0.0249(17)
C10 0.0257(17) 0.0239(16) 0.0179(15) 0.0037(13) 0.0084(13) 0.0102(13)
C21 0.0286(19) 0.0216(16) 0.0206(17) 0.0004(13) 0.0101(14) 0.0111(14)
C20 0.0234(17) 0.0263(17) 0.0241(17) 0.0013(15) 0.0111(14) 0.0096(14)
C4 0.0235(17) 0.0277(18) 0.0347(19) 0.0074(15) 0.0153(15) 0.0082(14)
C3 0.0336(19) 0.0224(17) 0.0233(17) 0.0040(14) 0.0139(15) 0.0079(14)
C8 0.0365(19) 0.0169(16) 0.0231(17) -0.0019(13) 0.0111(15) 0.0086(14)
C23 0.0256(18) 0.0213(16) 0.0276(18) 0.0045(14) 0.0135(14) 0.0098(13)
N1 0.0345(17) 0.0449(19) 0.0341(18) -0.0132(16) 0.0111(14) 0.0095(15)
N2 0.0289(17) 0.0400(17) 0.0309(16) 0.0012(14) 0.0112(13) 0.0179(14)
N3 0.0413(18) 0.0452(19) 0.0314(17) -0.0129(16) 0.0074(15) 0.0172(15)
N4 0.0289(17) 0.0346(17) 0.052(2) 0.0114(15) 0.0199(15) 0.0155(13)

loop_
_atom_type_symbol
_atom_type_description
_atom_type_scat_dispersion_real
_atom_type_scat_dispersion_imag
_atom_type_scat_source
C C 0.0033 0.0016 'International Tables Vol C Tables 4.2.6.8 and 6.1.1.4'
H H 0.0000 0.0000 'International Tables Vol C Tables 4.2.6.8 and 6.1.1.4'
N N 0.0061 0.0033 'International Tables Vol C Tables 4.2.6.8 and 6.1.1.4'
S S 0.1246 0.1234 'International Tables Vol C Tables 4.2.6.8 and 6.1.1.4'
Cl Cl 0.1484 0.1585 'International Tables Vol C Tables 4.2.6.8 and 6.1.1.4'
Fe Fe 0.3463 0.8444 'International Tables Vol C Tables 4.2.6.8 and 6.1.1.4'

loop_
_geom_angle_atom_site_label_1
_geom_angle_atom_site_label_2
_geom_angle_atom_site_label_3
_geom_angle
_geom_angle_site_symmetry_1
_geom_angle_site_symmetry_3
C3 Fe1 C10 159.90(12) . .
C3 Fe1 C9 122.94(13) . .
C10 Fe1 C9 40.40(12) . .
C3 Fe1 C4 40.22(13) . .
C10 Fe1 C4 123.97(13) . .
C9 Fe1 C4 105.45(13) . .
C3 Fe1 C8 106.32(13) . .
C10 Fe1 C8 68.08(12) . .
C9 Fe1 C8 40.53(13) . .
C4 Fe1 C8 118.54(13) . .
C3 Fe1 C2 40.66(12) . .
C10 Fe1 C2 157.92(13) . .
C9 Fe1 C2 161.09(13) . .
C4 Fe1 C2 67.80(13) . .
C8 Fe1 C2 125.68(13) . .
C3 Fe1 C7 121.16(12) . .
C10 Fe1 C7 67.83(12) . .
C9 Fe1 C7 67.66(13) . .
C4 Fe1 C7 154.23(13) . .
C8 Fe1 C7 40.10(12) . .
C2 Fe1 C7 110.26(12) . .
C3 Fe1 C5 67.62(13) . .
C10 Fe1 C5 108.20(13) . .
C9 Fe1 C5 119.34(13) . .
C4 Fe1 C5 40.04(13) . .
C8 Fe1 C5 153.36(12) . .
C2 Fe1 C5 67.65(12) . .
C7 Fe1 C5 165.12(12) . .
C3 Fe1 C6 157.10(12) . .
C10 Fe1 C6 40.42(11) . .
C9 Fe1 C6 67.54(12) . .
C4 Fe1 C6 162.46(12) . .
C8 Fe1 C6 67.36(12) . .
C2 Fe1 C6 123.85(12) . .
C7 Fe1 C6 39.90(11) . .
C5 Fe1 C6 127.96(12) . .
C3 Fe1 C1 67.28(12) . .
C10 Fe1 C1 123.02(12) . .
C9 Fe1 C1 155.44(13) . .
C4 Fe1 C1 66.89(13) . .
C8 Fe1 C1 163.88(12) . .
C2 Fe1 C1 39.96(12) . .
C7 Fe1 C1 129.25(12) . .
C5 Fe1 C1 39.81(12) . .
C6 Fe1 C1 112.40(12) . .
C1 S1 C11 102.12(16) . .
C17 C16 C15 122.7(3) . .
C17 C16 H16 118.6 . .
C15 C16 H16 118.6 . .
C7 C6 C10 107.1(3) . .
C7 C6 C6 126.4(3) . 2_556
C10 C6 C6 126.3(3) . 2_556
C7 C6 Fe1 68.90(17) . .
C10 C6 Fe1 67.90(16) . .
C6 C6 Fe1 124.1(3) 2_556 .
C13 C14 C15 122.2(3) . .
C13 C14 Cl1 117.5(2) . .
C15 C14 Cl1 120.3(2) . .
C18 C12 C17 125.9(3) . .
C18 C12 C13 119.0(3) . .
C17 C12 C13 115.1(3) . .
C16 C17 C12 122.1(3) . .
C16 C17 Cl2 118.0(2) . .
C12 C17 Cl2 119.9(2) . .
C14 C13 C12 122.7(3) . .
C14 C13 H13 118.7 . .
C12 C13 H13 118.7 . .
C2 C1 C5 107.9(3) . .
C2 C1 S1 129.6(2) . .
C5 C1 S1 122.5(2) . .
C2 C1 Fe1 68.27(16) . .
C5 C1 Fe1 68.99(16) . .
S1 C1 Fe1 127.47(16) . .
C19 C15 C16 118.9(3) . .
C19 C15 C14 125.9(3) . .
C16 C15 C14 115.1(3) . .
C12 C18 C20 127.9(3) . .
C12 C18 C21 119.5(3) . .
C20 C18 C21 112.6(3) . .
C8 C7 C6 108.7(3) . .
C8 C7 Fe1 69.51(17) . .
C6 C7 Fe1 71.20(17) . .
C8 C7 H7 125.7 . .
C6 C7 H7 125.7 . .
Fe1 C7 H7 125.2 . .
C10 C9 C8 108.1(3) . .
C10 C9 Fe1 69.67(17) . .
C8 C9 Fe1 69.93(17) . .
C10 C9 H9 126.0 . .
C8 C9 H9 126.0 . .
Fe1 C9 H9 126.0 . .
C1 C2 C3 107.7(3) . .
C1 C2 Fe1 71.77(17) . .
C3 C2 Fe1 69.29(17) . .
C1 C2 H2 126.2 . .
C3 C2 H2 126.2 . .
Fe1 C2 H2 124.4 . .
C15 C19 C23 120.4(3) . .
C15 C19 C22 127.8(3) . .
C23 C19 C22 111.8(3) . .
C4 C5 C1 107.8(3) . .
C4 C5 Fe1 69.18(17) . .
C1 C5 Fe1 71.20(17) . .
C4 C5 H5 126.1 . .
C1 C5 H5 126.1 . .
Fe1 C5 H5 125.1 . .
N3 C22 C19 172.7(4) . .
S1 C11 H11A 109.5 . .
S1 C11 H11B 109.5 . .
H11A C11 H11B 109.5 . .
S1 C11 H11C 109.5 . .
H11A C11 H11C 109.5 . .
H11B C11 H11C 109.5 . .
C9 C10 C6 108.2(3) . .
C9 C10 Fe1 69.93(17) . .
C6 C10 Fe1 71.68(16) . .
C9 C10 H10 125.9 . .
C6 C10 H10 125.9 . .
Fe1 C10 H10 124.1 . .
N2 C21 C18 178.3(3) . .
N1 C20 C18 172.9(3) . .
C3 C4 C5 108.7(3) . .
C3 C4 Fe1 69.66(17) . .
C5 C4 Fe1 70.78(17) . .
C3 C4 H4 125.7 . .
C5 C4 H4 125.7 . .
Fe1 C4 H4 125.5 . .
C4 C3 C2 107.9(3) . .
C4 C3 Fe1 70.11(18) . .
C2 C3 Fe1 70.05(17) . .
C4 C3 H3 126.1 . .
C2 C3 H3 126.1 . .
Fe1 C3 H3 125.4 . .
C7 C8 C9 107.9(3) . .
C7 C8 Fe1 70.39(17) . .
C9 C8 Fe1 69.54(17) . .
C7 C8 H8 126.1 . .
C9 C8 H8 126.1 . .
Fe1 C8 H8 125.6 . .
N4 C23 C19 178.7(3) . .

loop_
_geom_bond_atom_site_label_1
_geom_bond_atom_site_label_2
_geom_bond_distance
_geom_bond_site_symmetry_2
Fe1 C3 2.054(3) .
Fe1 C10 2.054(3) .
Fe1 C9 2.058(3) .
Fe1 C4 2.060(3) .
Fe1 C8 2.063(3) .
Fe1 C2 2.064(3) .
Fe1 C7 2.074(3) .
Fe1 C5 2.081(3) .
Fe1 C6 2.105(3) .
Fe1 C1 2.110(3) .
Cl1 C14 1.726(3) .
Cl2 C17 1.726(3) .
S1 C1 1.745(3) .
S1 C11 1.800(3) .
C16 C17 1.358(4) .
C16 C15 1.430(4) .
C16 H16 0.9500 .
C6 C7 1.426(4) .
C6 C10 1.437(4) .
C6 C6 1.448(6) 2_556
C14 C13 1.350(4) .
C14 C15 1.440(4) .
C12 C18 1.400(4) .
C12 C17 1.435(4) .
C12 C13 1.438(4) .
C13 H13 0.9500 .
C1 C2 1.427(4) .
C1 C5 1.427(4) .
C15 C19 1.401(4) .
C18 C20 1.429(4) .
C18 C21 1.431(4) .
C7 C8 1.418(4) .
C7 H7 0.9500 .
C9 C10 1.420(4) .
C9 C8 1.427(5) .
C9 H9 0.9500 .
C2 C3 1.431(4) .
C2 H2 0.9500 .
C19 C23 1.433(4) .
C19 C22 1.435(4) .
C5 C4 1.418(5) .
C5 H5 0.9500 .
C22 N3 1.143(4) .
C11 H11A 0.9800 .
C11 H11B 0.9800 .
C11 H11C 0.9800 .
C10 H10 0.9500 .
C21 N2 1.150(4) .
C20 N1 1.149(4) .
C4 C3 1.415(5) .
C4 H4 0.9500 .
C3 H3 0.9500 .
C8 H8 0.9500 .
C23 N4 1.147(4) .
